data_2234310
loop_
_publ_author_name
'Yang, Jian-Xin'
'Tan, Xue-Mei'
'Wang, Xiang-Hui'
'Wang, Yin'

_publ_section_title
;
 4,7,8-Trimethyl-2<i>H</i>-chromen-2-one
;
_journal_coeditor_code LD2048
_journal_issue 4
_journal_name_full 'Acta Crystallographica Section E'
_journal_page_first o1014
_journal_paper_doi 10.1107/S1600536812009646
_journal_volume 68
_journal_year 2012
_chemical_formula_iupac 'C12 H12 O2'
_chemical_formula_sum 'C12 H12 O2'
_chemical_formula_weight 188.22
_chemical_name_systematic
;
4,7,8-Trimethyl-2<i>H</i>-chromen-2-one
;
_space_group_IT_number 14
_symmetry_cell_setting monoclinic
_symmetry_space_group_name_Hall '-P 2ybc'
_symmetry_space_group_name_H-M 'P 1 21/c 1'
_atom_sites_solution_hydrogens geom
_atom_sites_solution_primary direct
_atom_sites_solution_secondary difmap
_audit_creation_method SHELXL-97
_cell_angle_alpha 90.00
_cell_angle_beta 97.055(5)
_cell_angle_gamma 90.00
_cell_formula_units_Z 4
_cell_length_a 7.276(3)
_cell_length_b 18.075(6)
_cell_length_c 7.246(3)
_cell_measurement_reflns_used 3283
_cell_measurement_temperature 153(2)
_cell_measurement_theta_max 30.033
_cell_measurement_theta_min 2.254
_cell_volume 945.7(6)
_computing_cell_refinement 'CrystalClear (Rigaku, 2008)'
_computing_data_collection 'CrystalClear (Rigaku, 2008)'
_computing_data_reduction 'CrystalClear (Rigaku, 2008)'
_computing_molecular_graphics 'SHELXTL (Sheldrick, 2008) and OLEX2 (Dolomanov <i>et al.</i>, 2009)'
_computing_publication_material 'SHELXTL (Sheldrick, 2008) and publCIF (Westrip, 2010)'
_computing_structure_refinement 'SHELXL97 (Sheldrick, 2008)'
_computing_structure_solution 'SHELXS97 (Sheldrick, 2008)'
_diffrn_ambient_temperature 153(2)
_diffrn_detector_area_resol_mean 28.5714
_diffrn_measured_fraction_theta_full 0.990
_diffrn_measured_fraction_theta_max 0.990
_diffrn_measurement_device_type 'Rigaku AFC10/Saturn724+'
_diffrn_measurement_method 'phi and omega scans'
_diffrn_radiation_monochromator graphite
_diffrn_radiation_source 'Rotating Anode'
_diffrn_radiation_type MoK\a
_diffrn_radiation_wavelength 0.71073
_diffrn_reflns_av_R_equivalents 0.0284
_diffrn_reflns_av_sigmaI/netI 0.0307
_diffrn_reflns_limit_h_max 10
_diffrn_reflns_limit_h_min -9
_diffrn_reflns_limit_k_max 25
_diffrn_reflns_limit_k_min -24
_diffrn_reflns_limit_l_max 10
_diffrn_reflns_limit_l_min -10
_diffrn_reflns_number 8545
_diffrn_reflns_theta_full 30.06
_diffrn_reflns_theta_max 30.06
_diffrn_reflns_theta_min 3.05
_diffrn_standards_decay_% 0
_diffrn_standards_interval_count 0
_diffrn_standards_interval_time 0
_diffrn_standards_number 0
_exptl_absorpt_coefficient_mu 0.089
_exptl_absorpt_correction_type none
_exptl_crystal_colour Colorless
_exptl_crystal_density_diffrn 1.322
_exptl_crystal_density_method 'not measured'
_exptl_crystal_description Prism
_exptl_crystal_F_000 400
_exptl_crystal_size_max 0.44
_exptl_crystal_size_mid 0.31
_exptl_crystal_size_min 0.26
_refine_diff_density_max 0.283
_refine_diff_density_min -0.325
_refine_ls_extinction_method none
_refine_ls_goodness_of_fit_ref 1.000
_refine_ls_hydrogen_treatment constr
_refine_ls_matrix_type full
_refine_ls_number_parameters 130
_refine_ls_number_reflns 2747
_refine_ls_number_restraints 0
_refine_ls_restrained_S_all 1.000
_refine_ls_R_factor_all 0.0679
_refine_ls_R_factor_gt 0.0502
_refine_ls_shift/su_max 0.001
_refine_ls_shift/su_mean 0.000
_refine_ls_structure_factor_coef Fsqd
_refine_ls_weighting_details 'calc w=1/[\s^2^(Fo^2^)+(0.0269P)^2^+0.5510P] where P=(Fo^2^+2Fc^2^)/3'
_refine_ls_weighting_scheme calc
_refine_ls_wR_factor_gt 0.1031
_refine_ls_wR_factor_ref 0.1117
_reflns_number_gt 2176
_reflns_number_total 2747
_reflns_threshold_expression I>2sigma(I)
_cod_data_source_file ld2048.cif
_cod_data_source_block I
_cod_original_cell_volume 945.8(6)
_cod_original_sg_symbol_H-M P2(1)/c
_cod_database_code 2234310
_cod_database_fobs_code 2234310

loop_
_space_group_symop_id
_space_group_symop_operation_xyz
1 'x, y, z'
2 '-x, y+1/2, -z+1/2'
3 '-x, -y, -z'
4 'x, -y-1/2, z-1/2'

loop_
_atom_site_type_symbol
_atom_site_label
_atom_site_fract_x
_atom_site_fract_y
_atom_site_fract_z
_atom_site_U_iso_or_equiv
_atom_site_adp_type
_atom_site_calc_flag
_atom_site_refinement_flags
_atom_site_occupancy
_atom_site_symmetry_multiplicity
H H2 0.8364 0.0375 0.9962 0.029 Uiso calc R 1 1
H H5 0.4346 0.2356 0.8389 0.030 Uiso calc R 1 1
H H6 0.4708 0.3629 0.8497 0.030 Uiso calc R 1 1
H H10A 0.5336 0.0381 0.8616 0.035 Uiso calc R 1 1
H H10B 0.4726 0.1097 0.7392 0.035 Uiso calc R 1 1
H H10C 0.4183 0.1026 0.9459 0.035 Uiso calc R 1 1
H H11A 0.6432 0.4698 0.9153 0.037 Uiso calc R 1 1
H H11B 0.8581 0.4625 0.8914 0.037 Uiso calc R 1 1
H H11C 0.7941 0.4634 1.0949 0.037 Uiso calc R 1 1
H H12A 1.1505 0.3139 1.1756 0.036 Uiso calc R 1 1
H H12B 1.0632 0.3953 1.1693 0.036 Uiso calc R 1 1
H H12C 1.1483 0.3633 0.9921 0.036 Uiso calc R 1 1
C C1 1.01364(18) 0.12436(7) 1.07922(18) 0.0243(3) Uani d . 1 1
C C2 0.84235(18) 0.08992(7) 1.00252(18) 0.0244(3) Uani d . 1 1
C C3 0.69054(18) 0.12937(7) 0.93951(18) 0.0224(3) Uani d . 1 1
C C4 0.69972(17) 0.20939(7) 0.94548(17) 0.0207(2) Uani d . 1 1
C C5 0.55137(18) 0.25623(7) 0.88512(19) 0.0248(3) Uani d . 1 1
C C6 0.57298(19) 0.33200(7) 0.89207(19) 0.0251(3) Uani d . 1 1
C C7 0.74262(18) 0.36425(7) 0.96038(18) 0.0234(3) Uani d . 1 1
C C8 0.89411(18) 0.31925(7) 1.02295(18) 0.0221(3) Uani d . 1 1
C C9 0.86750(17) 0.24271(7) 1.01382(17) 0.0206(2) Uani d . 1 1
C C10 0.51347(19) 0.09170(8) 0.8651(2) 0.0296(3) Uani d . 1 1
C C11 0.7611(2) 0.44726(7) 0.9660(2) 0.0305(3) Uani d . 1 1
C C12 1.08022(19) 0.35066(8) 1.0964(2) 0.0299(3) Uani d . 1 1
O O1 1.02050(12) 0.20031(5) 1.07807(13) 0.0240(2) Uani d . 1 1
O O2 1.15405(14) 0.09227(6) 1.14331(15) 0.0338(3) Uani d . 1 1

loop_
_atom_site_aniso_label
_atom_site_aniso_U_11
_atom_site_aniso_U_22
_atom_site_aniso_U_33
_atom_site_aniso_U_12
_atom_site_aniso_U_13
_atom_site_aniso_U_23
C1 0.0259(6) 0.0213(6) 0.0259(6) 0.0034(5) 0.0042(5) -0.0003(5)
C2 0.0277(7) 0.0189(6) 0.0268(6) -0.0011(5) 0.0041(5) -0.0012(5)
C3 0.0246(6) 0.0225(6) 0.0205(6) -0.0035(5) 0.0040(5) -0.0007(5)
C4 0.0213(6) 0.0211(6) 0.0200(6) -0.0004(4) 0.0038(5) -0.0002(5)
C5 0.0202(6) 0.0273(6) 0.0262(6) -0.0003(5) 0.0001(5) 0.0003(5)
C6 0.0238(6) 0.0258(6) 0.0254(6) 0.0048(5) 0.0014(5) 0.0024(5)
C7 0.0276(6) 0.0204(6) 0.0223(6) 0.0014(5) 0.0039(5) 0.0018(5)
C8 0.0223(6) 0.0222(6) 0.0220(6) -0.0010(5) 0.0028(5) 0.0000(5)
C9 0.0196(6) 0.0209(6) 0.0214(6) 0.0018(4) 0.0025(5) 0.0007(5)
C10 0.0283(7) 0.0267(7) 0.0329(7) -0.0080(5) 0.0006(6) -0.0005(6)
C11 0.0366(8) 0.0209(6) 0.0335(8) 0.0024(5) 0.0016(6) 0.0023(5)
C12 0.0265(7) 0.0257(7) 0.0359(7) -0.0052(5) -0.0021(6) -0.0010(6)
O1 0.0205(4) 0.0212(4) 0.0296(5) 0.0020(3) -0.0004(4) 0.0000(4)
O2 0.0287(5) 0.0271(5) 0.0439(6) 0.0075(4) -0.0030(4) -0.0006(4)

loop_
_atom_type_symbol
_atom_type_description
_atom_type_scat_dispersion_real
_atom_type_scat_dispersion_imag
_atom_type_scat_source
C C 0.0033 0.0016 'International Tables Vol C Tables 4.2.6.8 and 6.1.1.4'
H H 0.0000 0.0000 'International Tables Vol C Tables 4.2.6.8 and 6.1.1.4'
O O 0.0106 0.0060 'International Tables Vol C Tables 4.2.6.8 and 6.1.1.4'

loop_
_geom_angle_atom_site_label_1
_geom_angle_atom_site_label_2
_geom_angle_atom_site_label_3
_geom_angle
O1 C1 C2 117.34(11)
O2 C1 C2 125.95(13)
O2 C1 O1 116.71(12)
C1 C2 H2 118.8
C3 C2 H2 118.8
C3 C2 C1 122.43(12)
C2 C3 C4 119.07(12)
C2 C3 C10 120.99(12)
C4 C3 C10 119.94(12)
C5 C4 C3 124.33(12)
C9 C4 C3 118.45(11)
C9 C4 C5 117.21(12)
C4 C5 H5 119.7
C6 C5 H5 119.7
C6 C5 C4 120.63(12)
C5 C6 H6 119.4
C5 C6 C7 121.22(12)
C7 C6 H6 119.4
C6 C7 C8 119.86(12)
C6 C7 C11 119.76(12)
C8 C7 C11 120.39(12)
C7 C8 C12 122.29(12)
C9 C8 C7 117.45(12)
C9 C8 C12 120.26(12)
C4 C9 C8 123.63(11)
O1 C9 C4 120.83(11)
O1 C9 C8 115.54(11)
H10A C10 H10B 109.5
H10A C10 H10C 109.5
H10B C10 H10C 109.5
C3 C10 H10A 109.5
C3 C10 H10B 109.5
C3 C10 H10C 109.5
H11A C11 H11B 109.5
H11A C11 H11C 109.5
H11B C11 H11C 109.5
C7 C11 H11A 109.5
C7 C11 H11B 109.5
C7 C11 H11C 109.5
H12A C12 H12B 109.5
H12A C12 H12C 109.5
H12B C12 H12C 109.5
C8 C12 H12A 109.5
C8 C12 H12B 109.5
C8 C12 H12C 109.5
C1 O1 C9 121.80(10)

loop_
_geom_bond_atom_site_label_1
_geom_bond_atom_site_label_2
_geom_bond_distance
C1 C2 1.4421(19)
C2 H2 0.9500
C2 C3 1.3465(18)
C3 C4 1.4484(18)
C3 C10 1.4979(18)
C4 C5 1.3990(18)
C4 C9 1.3964(17)
C5 H5 0.9500
C5 C6 1.3788(19)
C6 H6 0.9500
C6 C7 1.3994(19)
C7 C8 1.3998(18)
C7 C11 1.5067(19)
C8 C9 1.3973(18)
C8 C12 1.5042(18)
C10 H10A 0.9800
C10 H10B 0.9800
C10 H10C 0.9800
C11 H11A 0.9800
C11 H11B 0.9800
C11 H11C 0.9800
C12 H12A 0.9800
C12 H12B 0.9800
C12 H12C 0.9800
O1 C1 1.3739(16)
O1 C9 1.3842(15)
O2 C1 1.2163(16)

loop_
_geom_hbond_atom_site_label_D
_geom_hbond_atom_site_label_H
_geom_hbond_atom_site_label_A
_geom_hbond_site_symmetry_A
_geom_hbond_distance_DH
_geom_hbond_distance_HA
_geom_hbond_distance_DA
_geom_hbond_angle_DHA
C2 H2 O2 3_757 0.95 2.56 3.460(2) 159
C10 H10C O2 1_455 0.98 2.54 3.493(2) 164
